data_4065030
loop_
_publ_author_name
'Berenguer, Jes\'us'
'Bernechea, Mar\'ia'
'Fern\'andez, Julio'
'Gil, Bel\'en'
'Lalinde, Elena'
'Moreno, M. Teresa'
'Ruiz, Santiago'
'S\'anchez, Sergio'

_publ_section_title
;
 Octahedral Alkynylphosphine Ruthenium(II) Complexes: Synthesis,
 Structure, and Electrochemistry
;
_journal_issue 17
_journal_name_full Organometallics
_journal_page_first 4665
_journal_paper_doi 10.1021/om2005194
_journal_volume 30
_journal_year 2011
_chemical_absolute_configuration ad
_chemical_formula_sum 'C72.5 H59 Cl O1.5 P3 Ru'
_chemical_formula_weight 1183.7069
_chemical_name_common 'Compound X'
_chemical_name_systematic
;
 ?
;
_space_group_IT_number 19
_symmetry_cell_setting orthorhombic
_symmetry_space_group_name_Hall 'P 2ac 2ab'
_symmetry_space_group_name_H-M 'P 21 21 21'
_atom_sites_solution_hydrogens geom
_atom_sites_solution_primary direct
_atom_sites_solution_secondary difmap
_audit_conform_dict_location ftp://ftp.iucr.org/pub/cif_core.dic
_audit_conform_dict_name cif_core.dic
_audit_conform_dict_version 2.4
_audit_creation_date 2010-12-20T18:45:34-00:00
_audit_creation_method 'WinGX routine CIF_UPDATE'
_cell_angle_alpha 90
_cell_angle_beta 90
_cell_angle_gamma 90
_cell_formula_units_Z 4
_cell_length_a 13.5500(3)
_cell_length_b 18.1803(5)
_cell_length_c 27.7471(5)
_cell_measurement_reflns_used 28316
_cell_measurement_temperature 173.0(10)
_cell_volume 6835.3(3)
_computing_cell_refinement 'HKL Scalepack (Otwinowski & Minor 1997)'
_computing_data_collection 'Collect (Bruker AXS BV, 1997-2004)'
_computing_data_reduction 'HKL Denzo and Scalepack (Otwinowski & Minor 1997)'
_computing_structure_refinement 'SHELXL-97 (Sheldrick, 2008)'
_diffrn_ambient_temperature 173.0(10)
_diffrn_detector_area_resol_mean 9
_diffrn_measured_fraction_theta_full 0.986
_diffrn_measured_fraction_theta_max 0.986
_diffrn_measurement_device '95mm CCD camera on \k-goniostat'
_diffrn_measurement_device_type KappaCCD
_diffrn_measurement_method CCD
_diffrn_orient_matrix_type 'by Bruker AXS Collect from scalepack cell'
_diffrn_orient_matrix_UB_11 0.005047
_diffrn_orient_matrix_UB_12 -0.0218995
_diffrn_orient_matrix_UB_13 -0.0329682
_diffrn_orient_matrix_UB_21 -0.0707561
_diffrn_orient_matrix_UB_22 0.0125058
_diffrn_orient_matrix_UB_23 -0.0061494
_diffrn_orient_matrix_UB_31 0.0203628
_diffrn_orient_matrix_UB_32 0.0488827
_diffrn_orient_matrix_UB_33 -0.0131966
_diffrn_radiation_monochromator graphite
_diffrn_radiation_type MoK\a
_diffrn_radiation_wavelength 0.71073
_diffrn_reflns_av_unetI/netI 0.042
_diffrn_reflns_limit_h_max 16
_diffrn_reflns_limit_h_min -16
_diffrn_reflns_limit_k_max 22
_diffrn_reflns_limit_k_min 0
_diffrn_reflns_limit_l_max 34
_diffrn_reflns_limit_l_min 0
_diffrn_reflns_number 13744
_diffrn_reflns_theta_full 26.37
_diffrn_reflns_theta_max 26.37
_diffrn_reflns_theta_min 3.1
_exptl_absorpt_coefficient_mu 0.376
_exptl_absorpt_correction_T_max 0.9201
_exptl_absorpt_correction_T_min 0.7808
_exptl_absorpt_correction_type multi-scan
_exptl_absorpt_process_details
;
        [c.f. r.h. blessing, acta cryst. (1995), a51, 33-38]
;
_exptl_crystal_colour yellow
_exptl_crystal_density_diffrn 1.15
_exptl_crystal_density_method 'not measured'
_exptl_crystal_description block
_exptl_crystal_F_000 2384
_exptl_crystal_size_max 0.45
_exptl_crystal_size_mid 0.35
_exptl_crystal_size_min 0.15
_platon_squeeze_details
;
platon (Spek 1995)
;
_refine_diff_density_max 0.497
_refine_diff_density_min -0.572
_refine_diff_density_rms 0.055
_refine_ls_abs_structure_details 'Flack H D (1983), Acta Cryst. A39, 876-881'
_refine_ls_abs_structure_Flack 0.039(18)
_refine_ls_extinction_method none
_refine_ls_goodness_of_fit_ref 1.056
_refine_ls_hydrogen_treatment constr
_refine_ls_matrix_type full
_refine_ls_number_parameters 694
_refine_ls_number_reflns 13744
_refine_ls_number_restraints 0
_refine_ls_restrained_S_all 1.056
_refine_ls_R_factor_all 0.0412
_refine_ls_R_factor_gt 0.0349
_refine_ls_shift/su_max 0.003
_refine_ls_shift/su_mean 0
_refine_ls_structure_factor_coef Fsqd
_refine_ls_weighting_details 'calc w=1/[\s^2^(Fo^2^)+(0.0547P)^2^+1.9893P] where P=(Fo^2^+2Fc^2^)/3'
_refine_ls_weighting_scheme calc
_refine_ls_wR_factor_gt 0.0929
_refine_ls_wR_factor_ref 0.0959
_reflns_number_gt 12578
_reflns_number_total 13744
_reflns_threshold_expression >2\s(I)
_cod_data_source_file om2005194_si_001.cif
_cod_data_source_block 8
_cod_original_sg_symbol_H-M 'P 212121'
_cod_database_code 4065030

loop_
_symmetry_equiv_pos_as_xyz
'x, y, z'
'-x+1/2, -y, z+1/2'
'x+1/2, -y+1/2, -z'
'-x, y+1/2, -z+1/2'

loop_
_atom_site_label
_atom_site_type_symbol
_atom_site_fract_x
_atom_site_fract_y
_atom_site_fract_z
_atom_site_U_iso_or_equiv
_atom_site_adp_type
_atom_site_occupancy
_atom_site_symmetry_multiplicity
_atom_site_calc_flag
_atom_site_refinement_flags
Ru1 Ru 0.194997(14) 0.264029(12) 0.835568(7) 0.02620(6) Uani 1 1 d .
Cl1 Cl 0.28187(5) 0.35782(4) 0.79110(2) 0.03309(15) Uani 1 1 d .
P1 P 0.11406(5) 0.34972(4) 0.88636(3) 0.03006(15) Uani 1 1 d .
P2 P 0.07011(5) 0.26613(4) 0.77687(2) 0.02788(14) Uani 1 1 d .
P3 P 0.33397(5) 0.25187(4) 0.88535(2) 0.02985(16) Uani 1 1 d .
O1 O 0.13077(15) 0.16952(12) 0.86822(7) 0.0354(5) Uani 1 1 d .
C1 C 0.1284(3) 0.0392(2) 0.86712(15) 0.0567(10) Uani 1 1 d .
H1A H 0.0824 0.0462 0.893 0.085 Uiso 1 1 calc R
H1B H 0.1839 0.0114 0.8784 0.085 Uiso 1 1 calc R
H1C H 0.0967 0.0131 0.8413 0.085 Uiso 1 1 calc R
C2 C 0.1628(2) 0.11239(18) 0.84926(12) 0.0434(8) Uani 1 1 d .
C3 C 0.22522(16) 0.11048(12) 0.81391(8) 0.0165(4) Uani 1 1 d .
H3A H 0.1957 0.0828 0.7877 0.02 Uiso 1 1 calc R
H3B H 0.283 0.0835 0.8245 0.02 Uiso 1 1 calc R
C4 C 0.2575(2) 0.18058(16) 0.79509(10) 0.0304(6) Uani 1 1 d .
C5 C 0.3159(2) 0.17823(18) 0.75718(11) 0.0408(7) Uani 1 1 d .
H5 H 0.3344 0.2243 0.7458 0.049 Uiso 1 1 calc R
C6 C 0.3575(2) 0.11665(19) 0.72933(12) 0.0419(7) Uani 1 1 d .
C7 C 0.3776(3) 0.0481(2) 0.74809(16) 0.0558(9) Uani 1 1 d .
H7 H 0.3638 0.0385 0.7803 0.067 Uiso 1 1 calc R
C8 C 0.4187(3) -0.0077(2) 0.7192(2) 0.0724(13) Uani 1 1 d .
H8 H 0.4318 -0.0539 0.7322 0.087 Uiso 1 1 calc R
C9 C 0.4395(3) 0.0071(3) 0.67093(19) 0.0755(14) Uani 1 1 d .
H9 H 0.4657 -0.0297 0.6515 0.091 Uiso 1 1 calc R
C10 C 0.4215(3) 0.0758(3) 0.65175(17) 0.0734(13) Uani 1 1 d .
H10 H 0.4359 0.0855 0.6196 0.088 Uiso 1 1 calc R
C11 C 0.3823(3) 0.1297(3) 0.68056(13) 0.0575(10) Uani 1 1 d .
H11 H 0.3716 0.1762 0.6676 0.069 Uiso 1 1 calc R
C12 C 0.1425(2) 0.44277(16) 0.87656(11) 0.0341(6) Uani 1 1 d .
C13 C 0.1682(2) 0.50327(18) 0.86586(11) 0.0373(7) Uani 1 1 d .
C14 C 0.2015(2) 0.57486(16) 0.85105(11) 0.0393(7) Uani 1 1 d .
C15 C 0.1363(3) 0.6334(2) 0.84896(13) 0.0497(8) Uani 1 1 d .
H15 H 0.0713 0.6271 0.8589 0.06 Uiso 1 1 calc R
C16 C 0.1666(3) 0.7004(2) 0.83240(15) 0.0627(10) Uani 1 1 d .
H16 H 0.122 0.7392 0.8307 0.075 Uiso 1 1 calc R
C17 C 0.2624(4) 0.7107(2) 0.81829(15) 0.0681(12) Uani 1 1 d .
H17 H 0.2823 0.7567 0.8074 0.082 Uiso 1 1 calc R
C18 C 0.3291(3) 0.6545(3) 0.82000(15) 0.0663(11) Uani 1 1 d .
H18 H 0.394 0.6622 0.8103 0.08 Uiso 1 1 calc R
C19 C 0.2989(2) 0.5851(2) 0.83661(12) 0.0498(8) Uani 1 1 d .
H19 H 0.3435 0.5463 0.8379 0.06 Uiso 1 1 calc R
C20 C -0.0215(2) 0.35165(18) 0.88517(10) 0.0341(6) Uani 1 1 d .
C21 C -0.0764(2) 0.41560(19) 0.88112(11) 0.0406(7) Uani 1 1 d .
H21 H -0.0452 0.4609 0.8778 0.049 Uiso 1 1 calc R
C22 C -0.1800(3) 0.4112(2) 0.88203(12) 0.0491(8) Uani 1 1 d .
H22 H -0.2174 0.4538 0.8788 0.059 Uiso 1 1 calc R
C23 C -0.2259(2) 0.3459(2) 0.88750(13) 0.0546(9) Uani 1 1 d .
H23 H -0.2945 0.3439 0.8887 0.065 Uiso 1 1 calc R
C24 C -0.1714(2) 0.2822(2) 0.89127(13) 0.0522(9) Uani 1 1 d .
H24 H -0.2035 0.2373 0.8947 0.063 Uiso 1 1 calc R
C25 C -0.0695(2) 0.28433(19) 0.89000(11) 0.0421(7) Uani 1 1 d .
H25 H -0.0332 0.2411 0.8924 0.05 Uiso 1 1 calc R
C26 C 0.1292(2) 0.34092(18) 0.95228(10) 0.0353(7) Uani 1 1 d .
C27 C 0.1301(3) 0.4013(2) 0.98242(12) 0.0495(8) Uani 1 1 d .
H27 H 0.1292 0.4486 0.9696 0.059 Uiso 1 1 calc R
C28 C 0.1323(3) 0.3908(3) 1.03235(13) 0.0622(11) Uani 1 1 d .
H28 H 0.1327 0.4313 1.0528 0.075 Uiso 1 1 calc R
C29 C 0.1338(2) 0.3211(3) 1.05131(12) 0.0560(10) Uani 1 1 d .
H29 H 0.1345 0.3142 1.0845 0.067 Uiso 1 1 calc R
C30 C 0.1342(2) 0.2627(3) 1.02146(11) 0.0545(9) Uani 1 1 d .
H30 H 0.1362 0.2155 1.0344 0.065 Uiso 1 1 calc R
C31 C 0.1317(2) 0.2717(2) 0.97173(11) 0.0452(7) Uani 1 1 d .
H31 H 0.1316 0.2307 0.9517 0.054 Uiso 1 1 calc R
C32 C -0.0149(2) 0.19507(16) 0.78661(10) 0.0324(6) Uani 1 1 d .
C33 C -0.0708(2) 0.14652(16) 0.79883(10) 0.0346(6) Uani 1 1 d .
C34 C -0.1354(2) 0.08938(16) 0.81589(11) 0.0332(6) Uani 1 1 d .
C35 C -0.1391(3) 0.0738(2) 0.86481(12) 0.0493(8) Uani 1 1 d .
H35 H -0.1013 0.1009 0.8864 0.059 Uiso 1 1 calc R
C36 C -0.1996(3) 0.0175(2) 0.88142(16) 0.0646(10) Uani 1 1 d .
H36 H -0.2006 0.0058 0.914 0.078 Uiso 1 1 calc R
C37 C -0.2568(3) -0.0202(2) 0.85026(17) 0.0601(11) Uani 1 1 d .
H37 H -0.2979 -0.0573 0.8617 0.072 Uiso 1 1 calc R
C38 C -0.2552(3) -0.0045(2) 0.80209(16) 0.0554(10) Uani 1 1 d .
H38 H -0.2954 -0.0306 0.781 0.066 Uiso 1 1 calc R
C39 C -0.1938(2) 0.05033(18) 0.78443(12) 0.0424(7) Uani 1 1 d .
H39 H -0.1922 0.0606 0.7516 0.051 Uiso 1 1 calc R
C40 C 0.10640(19) 0.24800(15) 0.71412(9) 0.0311(6) Uani 1 1 d .
C41 C 0.1337(3) 0.3046(2) 0.68404(12) 0.0505(9) Uani 1 1 d .
H41 H 0.1335 0.3527 0.6955 0.061 Uiso 1 1 calc R
C42 C 0.1617(4) 0.2905(2) 0.63667(14) 0.0665(12) Uani 1 1 d .
H42 H 0.1804 0.3291 0.6166 0.08 Uiso 1 1 calc R
C43 C 0.1616(3) 0.2193(2) 0.61948(12) 0.0535(9) Uani 1 1 d .
H43 H 0.1785 0.2099 0.5876 0.064 Uiso 1 1 calc R
C44 C 0.1368(3) 0.16296(19) 0.64932(13) 0.0480(8) Uani 1 1 d .
H44 H 0.1385 0.1148 0.638 0.058 Uiso 1 1 calc R
C45 C 0.1090(2) 0.17680(18) 0.69639(11) 0.0392(7) Uani 1 1 d .
H45 H 0.0918 0.1378 0.7164 0.047 Uiso 1 1 calc R
C46 C -0.0103(2) 0.34547(16) 0.76950(9) 0.0294(6) Uani 1 1 d .
C47 C 0.0324(2) 0.41555(16) 0.76962(10) 0.0335(6) Uani 1 1 d .
H47 H 0.1002 0.4207 0.7739 0.04 Uiso 1 1 calc R
C48 C -0.0261(2) 0.47715(17) 0.76344(12) 0.0398(7) Uani 1 1 d .
H48 H 0.0026 0.5236 0.7635 0.048 Uiso 1 1 calc R
C49 C -0.1270(2) 0.47022(18) 0.75720(12) 0.0436(7) Uani 1 1 d .
H49 H -0.1659 0.5119 0.7531 0.052 Uiso 1 1 calc R
C50 C -0.1697(2) 0.40148(19) 0.75706(12) 0.0433(7) Uani 1 1 d .
H50 H -0.2376 0.3969 0.753 0.052 Uiso 1 1 calc R
C51 C -0.1123(2) 0.33924(18) 0.76300(11) 0.0369(6) Uani 1 1 d .
H51 H -0.1417 0.293 0.7627 0.044 Uiso 1 1 calc R
C52 C 0.3256(2) 0.17560(17) 0.92404(10) 0.0366(7) Uani 1 1 d .
C53 C 0.3111(2) 0.12382(17) 0.95004(11) 0.0397(7) Uani 1 1 d .
C54 C 0.2919(2) 0.06187(18) 0.98139(11) 0.0412(7) Uani 1 1 d .
C55 C 0.1968(3) 0.05000(19) 0.99826(12) 0.0482(8) Uani 1 1 d .
H55 H 0.1465 0.0821 0.9896 0.058 Uiso 1 1 calc R
C56 C 0.1765(3) -0.0087(2) 1.02763(13) 0.0580(9) Uani 1 1 d .
H56 H 0.1127 -0.016 1.0391 0.07 Uiso 1 1 calc R
C57 C 0.2509(3) -0.0572(2) 1.04026(15) 0.0615(10) Uani 1 1 d .
H57 H 0.2371 -0.0977 1.0596 0.074 Uiso 1 1 calc R
C58 C 0.3438(3) -0.0451(2) 1.02435(15) 0.0624(10) Uani 1 1 d .
H58 H 0.3939 -0.0772 1.0335 0.075 Uiso 1 1 calc R
C59 C 0.3660(3) 0.0142(2) 0.99466(13) 0.0547(9) Uani 1 1 d .
H59 H 0.4303 0.0216 0.9839 0.066 Uiso 1 1 calc R
C60 C 0.3698(2) 0.32537(17) 0.92721(10) 0.0326(6) Uani 1 1 d .
C61 C 0.3974(2) 0.3108(2) 0.97429(11) 0.0433(7) Uani 1 1 d .
H61 H 0.3976 0.2628 0.9857 0.052 Uiso 1 1 calc R
C62 C 0.4246(3) 0.3681(2) 1.00416(12) 0.0542(9) Uani 1 1 d .
H62 H 0.4449 0.3583 1.0355 0.065 Uiso 1 1 calc R
C63 C 0.4220(3) 0.4393(2) 0.98794(12) 0.0503(9) Uani 1 1 d .
H63 H 0.4391 0.4775 1.0086 0.06 Uiso 1 1 calc R
C64 C 0.3944(2) 0.45427(19) 0.94153(12) 0.0454(8) Uani 1 1 d .
H64 H 0.3936 0.5025 0.9304 0.054 Uiso 1 1 calc R
C65 C 0.3676(2) 0.39672(17) 0.91094(11) 0.0371(7) Uani 1 1 d .
H65 H 0.3482 0.4067 0.8795 0.044 Uiso 1 1 calc R
C66 C 0.44981(19) 0.23116(19) 0.85398(9) 0.0332(6) Uani 1 1 d .
C67 C 0.5069(2) 0.28723(19) 0.83516(12) 0.0452(7) Uani 1 1 d .
H67 H 0.4874 0.3359 0.8391 0.054 Uiso 1 1 calc R
C68 C 0.5931(3) 0.2710(2) 0.81038(13) 0.0545(9) Uani 1 1 d .
H68 H 0.6319 0.3091 0.7984 0.065 Uiso 1 1 calc R
C69 C 0.6219(3) 0.1988(2) 0.80335(13) 0.0529(9) Uani 1 1 d .
H69 H 0.6794 0.188 0.7864 0.063 Uiso 1 1 calc R
C70 C 0.5655(3) 0.1440(2) 0.82136(13) 0.0537(9) Uani 1 1 d .
H70 H 0.5845 0.0954 0.8167 0.064 Uiso 1 1 calc R
C71 C 0.4787(2) 0.15959(19) 0.84695(12) 0.0430(7) Uani 1 1 d .
H71 H 0.4407 0.1213 0.8592 0.052 Uiso 1 1 calc R

loop_
_atom_site_aniso_label
_atom_site_aniso_U_11
_atom_site_aniso_U_22
_atom_site_aniso_U_33
_atom_site_aniso_U_23
_atom_site_aniso_U_13
_atom_site_aniso_U_12
Ru1 0.02403(10) 0.02647(10) 0.02810(10) 0.00002(8) -0.00043(8) 0.00030(8)
Cl1 0.0310(4) 0.0333(4) 0.0349(3) 0.0030(3) 0.0020(3) -0.0016(3)
P1 0.0262(3) 0.0332(4) 0.0308(3) -0.0022(3) 0.0015(3) 0.0004(3)
P2 0.0272(3) 0.0260(3) 0.0304(3) 0.0004(3) -0.0026(2) -0.0001(3)
P3 0.0258(3) 0.0324(4) 0.0313(3) 0.0008(3) -0.0011(2) 0.0005(3)
O1 0.0331(10) 0.0371(12) 0.0360(11) 0.0019(9) -0.0027(8) 0.0017(9)
C1 0.064(2) 0.044(2) 0.062(2) 0.0071(17) 0.0034(19) -0.0112(18)
C2 0.0460(18) 0.0341(16) 0.0503(18) 0.0051(14) -0.0127(14) -0.0046(14)
C3 0.0173(11) 0.0128(11) 0.0193(11) -0.0022(9) -0.0009(9) -0.0003(8)
C4 0.0264(13) 0.0361(15) 0.0286(14) 0.0031(12) -0.0063(11) 0.0002(12)
C5 0.0366(16) 0.0414(17) 0.0443(16) -0.0042(13) -0.0034(14) 0.0035(14)
C6 0.0268(14) 0.051(2) 0.0481(18) -0.0123(15) -0.0020(13) -0.0005(13)
C7 0.048(2) 0.0406(19) 0.079(3) -0.0146(18) 0.0110(18) 0.0026(16)
C8 0.052(2) 0.048(2) 0.118(4) -0.018(2) 0.016(2) 0.0014(18)
C9 0.052(2) 0.074(3) 0.101(4) -0.049(3) 0.021(2) -0.005(2)
C10 0.057(2) 0.094(4) 0.069(3) -0.032(3) 0.008(2) 0.005(2)
C11 0.048(2) 0.074(3) 0.051(2) -0.0175(19) 0.0031(16) 0.0071(18)
C12 0.0278(14) 0.0314(16) 0.0431(16) -0.0040(13) 0.0005(12) -0.0008(12)
C13 0.0303(15) 0.0442(18) 0.0373(15) -0.0070(13) -0.0025(12) 0.0021(13)
C14 0.0422(16) 0.0339(15) 0.0419(15) 0.0002(12) -0.0074(14) -0.0013(14)
C15 0.0463(18) 0.0470(19) 0.056(2) -0.0006(16) -0.0063(15) 0.0023(15)
C16 0.075(3) 0.0413(19) 0.072(3) 0.0078(19) -0.011(2) 0.0035(18)
C17 0.089(3) 0.050(2) 0.065(2) 0.0188(19) -0.026(2) -0.019(2)
C18 0.052(2) 0.084(3) 0.063(2) 0.024(2) -0.0105(18) -0.022(2)
C19 0.0427(17) 0.0536(19) 0.0530(18) 0.0112(16) -0.0063(17) -0.0040(15)
C20 0.0276(13) 0.0450(17) 0.0297(13) -0.0039(13) 0.0028(11) 0.0004(12)
C21 0.0350(16) 0.0482(18) 0.0387(16) -0.0047(14) 0.0027(13) 0.0060(14)
C22 0.0375(18) 0.067(2) 0.0424(17) -0.0019(16) 0.0006(15) 0.0145(17)
C23 0.0291(16) 0.084(3) 0.0504(19) -0.0032(19) 0.0031(14) -0.0018(17)
C24 0.0391(18) 0.062(2) 0.0553(19) 0.0023(17) 0.0061(14) -0.0078(15)
C25 0.0361(16) 0.050(2) 0.0400(16) -0.0011(14) 0.0062(13) -0.0056(13)
C26 0.0219(13) 0.0528(19) 0.0312(14) -0.0014(13) 0.0015(11) 0.0023(12)
C27 0.0468(19) 0.062(2) 0.0401(17) -0.0125(16) -0.0010(14) 0.0089(16)
C28 0.053(2) 0.093(3) 0.0408(19) -0.024(2) -0.0016(16) 0.014(2)
C29 0.0351(17) 0.099(3) 0.0342(17) 0.001(2) 0.0028(13) 0.0171(19)
C30 0.0427(17) 0.081(3) 0.0402(16) 0.0139(19) 0.0014(13) 0.0054(19)
C31 0.0341(15) 0.061(2) 0.0398(16) 0.0049(16) -0.0001(12) 0.0032(16)
C32 0.0325(14) 0.0315(15) 0.0333(14) 0.0026(12) -0.0039(12) -0.0002(12)
C33 0.0330(15) 0.0335(16) 0.0374(15) -0.0032(12) -0.0029(12) -0.0019(13)
C34 0.0286(14) 0.0310(15) 0.0401(15) 0.0009(12) 0.0048(12) 0.0006(11)
C35 0.0479(19) 0.058(2) 0.0419(18) 0.0043(16) -0.0014(15) -0.0086(17)
C36 0.056(2) 0.070(3) 0.067(2) 0.027(2) 0.014(2) -0.004(2)
C37 0.047(2) 0.0343(18) 0.099(3) 0.0065(19) 0.023(2) -0.0033(16)
C38 0.0384(18) 0.046(2) 0.082(3) -0.0264(19) 0.0103(17) -0.0121(15)
C39 0.0342(15) 0.0448(17) 0.0482(16) -0.0127(14) 0.0075(14) -0.0032(15)
C40 0.0308(13) 0.0316(17) 0.0308(12) -0.0045(11) -0.0042(10) 0.0001(11)
C41 0.075(2) 0.0350(18) 0.0412(17) -0.0034(14) 0.0096(17) -0.0075(17)
C42 0.105(4) 0.050(2) 0.045(2) 0.0031(17) 0.021(2) -0.004(2)
C43 0.070(2) 0.057(2) 0.0334(16) -0.0117(15) 0.0103(15) -0.0002(18)
C44 0.0521(19) 0.0382(18) 0.054(2) -0.0142(15) 0.0000(15) -0.0019(15)
C45 0.0397(16) 0.0371(17) 0.0409(16) -0.0026(13) 0.0015(13) 0.0009(14)
C46 0.0279(13) 0.0339(15) 0.0263(13) 0.0009(11) -0.0034(11) 0.0023(11)
C47 0.0322(14) 0.0323(15) 0.0360(15) 0.0037(12) 0.0009(12) 0.0009(12)
C48 0.0414(17) 0.0304(16) 0.0477(17) 0.0060(13) 0.0058(13) 0.0004(13)
C49 0.0367(16) 0.0390(18) 0.0550(19) 0.0119(15) 0.0019(14) 0.0107(14)
C50 0.0288(15) 0.0485(19) 0.0526(18) 0.0021(15) -0.0035(13) 0.0067(13)
C51 0.0331(15) 0.0370(16) 0.0405(15) 0.0005(13) -0.0017(12) -0.0038(13)
C52 0.0318(16) 0.0411(17) 0.0369(15) 0.0014(13) -0.0067(12) -0.0023(13)
C53 0.0370(15) 0.0424(17) 0.0398(15) 0.0058(13) -0.0063(14) -0.0014(15)
C54 0.0449(18) 0.0415(17) 0.0372(15) 0.0076(13) -0.0043(14) 0.0032(14)
C55 0.0470(18) 0.0505(19) 0.0469(17) 0.0140(15) -0.0072(16) -0.0008(17)
C56 0.057(2) 0.063(2) 0.054(2) 0.0150(18) -0.0021(17) -0.0072(19)
C57 0.075(3) 0.053(2) 0.057(2) 0.0223(18) -0.005(2) 0.000(2)
C58 0.071(3) 0.049(2) 0.067(2) 0.0181(19) -0.006(2) 0.0180(19)
C59 0.050(2) 0.063(2) 0.052(2) 0.0132(18) -0.0003(16) 0.0102(17)
C60 0.0243(13) 0.0415(17) 0.0321(14) -0.0048(12) 0.0011(11) -0.0016(12)
C61 0.0426(17) 0.0491(19) 0.0383(16) -0.0025(14) -0.0025(13) -0.0003(15)
C62 0.059(2) 0.072(3) 0.0315(16) -0.0080(17) -0.0047(15) -0.0036(19)
C63 0.0465(19) 0.060(2) 0.0445(18) -0.0202(17) -0.0045(15) -0.0088(17)
C64 0.0416(17) 0.0419(18) 0.0527(19) -0.0090(15) 0.0015(15) -0.0062(14)
C65 0.0284(14) 0.0425(18) 0.0403(16) -0.0029(13) -0.0017(12) -0.0019(12)
C66 0.0252(12) 0.0434(16) 0.0311(13) -0.0025(13) -0.0037(10) 0.0041(13)
C67 0.0360(15) 0.0491(19) 0.0506(18) 0.0005(16) 0.0079(15) 0.0021(13)
C68 0.0399(17) 0.071(3) 0.0523(19) 0.0014(19) 0.0142(14) -0.0019(18)
C69 0.0332(17) 0.078(3) 0.0474(19) -0.0051(18) 0.0046(14) 0.0143(18)
C70 0.0486(19) 0.056(2) 0.057(2) -0.0156(17) -0.0008(16) 0.0181(17)
C71 0.0359(16) 0.0425(18) 0.0506(19) -0.0042(15) -0.0029(14) 0.0077(13)

loop_
_atom_type_symbol
_atom_type_description
_atom_type_scat_dispersion_real
_atom_type_scat_dispersion_imag
_atom_type_scat_source
C C 0.0033 0.0016 'International Tables Vol C Tables 4.2.6.8 and 6.1.1.4'
H H 0 0 'International Tables Vol C Tables 4.2.6.8 and 6.1.1.4'
O O 0.0106 0.006 'International Tables Vol C Tables 4.2.6.8 and 6.1.1.4'
P P 0.1023 0.0942 'International Tables Vol C Tables 4.2.6.8 and 6.1.1.4'
Cl Cl 0.1484 0.1585 'International Tables Vol C Tables 4.2.6.8 and 6.1.1.4'
Ru Ru -1.2594 0.8363 'International Tables Vol C Tables 4.2.6.8 and 6.1.1.4'

loop_
_geom_angle_atom_site_label_1
_geom_angle_atom_site_label_2
_geom_angle_atom_site_label_3
_geom_angle
C4 Ru1 O1 78.84(10)
C4 Ru1 P3 85.52(7)
O1 Ru1 P3 90.09(6)
C4 Ru1 P2 86.01(7)
O1 Ru1 P2 90.79(6)
P3 Ru1 P2 171.16(2)
C4 Ru1 P1 173.90(8)
O1 Ru1 P1 95.07(6)
P3 Ru1 P1 94.78(3)
P2 Ru1 P1 93.91(3)
C4 Ru1 Cl1 92.35(8)
O1 Ru1 Cl1 171.17(6)
P3 Ru1 Cl1 88.63(2)
P2 Ru1 Cl1 89.16(2)
P1 Ru1 Cl1 93.75(3)
C12 P1 C20 101.42(14)
C12 P1 C26 102.25(15)
C20 P1 C26 97.51(13)
C12 P1 Ru1 116.09(10)
C20 P1 Ru1 117.68(10)
C26 P1 Ru1 118.71(10)
C32 P2 C46 102.01(13)
C32 P2 C40 100.94(13)
C46 P2 C40 101.30(12)
C32 P2 Ru1 110.77(10)
C46 P2 Ru1 121.49(9)
C40 P2 Ru1 117.44(9)
C52 P3 C66 100.56(14)
C52 P3 C60 101.82(14)
C66 P3 C60 102.91(13)
C52 P3 Ru1 112.47(10)
C66 P3 Ru1 115.27(8)
C60 P3 Ru1 121.09(10)
C2 O1 Ru1 110.6(2)
C2 C1 H1A 109.5
C2 C1 H1B 109.5
H1A C1 H1B 109.5
C2 C1 H1C 109.5
H1A C1 H1C 109.5
H1B C1 H1C 109.5
O1 C2 C3 124.8(3)
O1 C2 C1 119.6(3)
C3 C2 C1 115.5(3)
C2 C3 C4 116.6(2)
C2 C3 H3A 108.1
C4 C3 H3A 108.1
C2 C3 H3B 108.1
C4 C3 H3B 108.1
H3A C3 H3B 107.3
C5 C4 C3 116.2(3)
C5 C4 Ru1 134.7(2)
C3 C4 Ru1 109.07(18)
C4 C5 C6 132.4(3)
C4 C5 H5 113.8
C6 C5 H5 113.8
C7 C6 C11 117.8(3)
C7 C6 C5 124.4(3)
C11 C6 C5 117.8(3)
C6 C7 C8 121.0(4)
C6 C7 H7 119.5
C8 C7 H7 119.5
C9 C8 C7 119.1(4)
C9 C8 H8 120.4
C7 C8 H8 120.4
C10 C9 C8 120.7(4)
C10 C9 H9 119.7
C8 C9 H9 119.7
C11 C10 C9 119.3(4)
C11 C10 H10 120.3
C9 C10 H10 120.3
C10 C11 C6 122.0(4)
C10 C11 H11 119
C6 C11 H11 119
C13 C12 P1 172.8(3)
C12 C13 C14 177.4(3)
C15 C14 C19 119.3(3)
C15 C14 C13 120.5(3)
C19 C14 C13 120.1(3)
C16 C15 C14 120.5(3)
C16 C15 H15 119.7
C14 C15 H15 119.7
C15 C16 C17 120.3(4)
C15 C16 H16 119.9
C17 C16 H16 119.9
C18 C17 C16 121.1(4)
C18 C17 H17 119.5
C16 C17 H17 119.5
C17 C18 C19 119.4(4)
C17 C18 H18 120.3
C19 C18 H18 120.3
C14 C19 C18 119.4(3)
C14 C19 H19 120.3
C18 C19 H19 120.3
C21 C20 C25 119.7(3)
C21 C20 P1 123.7(2)
C25 C20 P1 116.6(2)
C20 C21 C22 119.1(3)
C20 C21 H21 120.4
C22 C21 H21 120.4
C23 C22 C21 120.9(3)
C23 C22 H22 119.6
C21 C22 H22 119.6
C22 C23 C24 120.1(3)
C22 C23 H23 120
C24 C23 H23 120
C23 C24 C25 120.7(3)
C23 C24 H24 119.7
C25 C24 H24 119.7
C24 C25 C20 119.6(3)
C24 C25 H25 120.2
C20 C25 H25 120.2
C31 C26 C27 119.5(3)
C31 C26 P1 118.2(2)
C27 C26 P1 122.2(3)
C26 C27 C28 119.5(4)
C26 C27 H27 120.3
C28 C27 H27 120.3
C29 C28 C27 120.4(4)
C29 C28 H28 119.8
C27 C28 H28 119.8
C30 C29 C28 119.5(3)
C30 C29 H29 120.3
C28 C29 H29 120.3
C29 C30 C31 121.2(4)
C29 C30 H30 119.4
C31 C30 H30 119.4
C26 C31 C30 119.9(4)
C26 C31 H31 120
C30 C31 H31 120
C33 C32 P2 172.5(3)
C32 C33 C34 177.0(3)
C39 C34 C35 119.6(3)
C39 C34 C33 120.9(3)
C35 C34 C33 119.5(3)
C34 C35 C36 119.8(4)
C34 C35 H35 120.1
C36 C35 H35 120.1
C37 C36 C35 120.0(4)
C37 C36 H36 120
C35 C36 H36 120
C36 C37 C38 120.7(3)
C36 C37 H37 119.6
C38 C37 H37 119.6
C37 C38 C39 120.4(3)
C37 C38 H38 119.8
C39 C38 H38 119.8
C34 C39 C38 119.4(3)
C34 C39 H39 120.3
C38 C39 H39 120.3
C41 C40 C45 118.5(3)
C41 C40 P2 120.8(2)
C45 C40 P2 120.7(2)
C40 C41 C42 120.6(3)
C40 C41 H41 119.7
C42 C41 H41 119.7
C43 C42 C41 119.9(3)
C43 C42 H42 120
C41 C42 H42 120
C44 C43 C42 119.8(3)
C44 C43 H43 120.1
C42 C43 H43 120.1
C43 C44 C45 120.4(3)
C43 C44 H44 119.8
C45 C44 H44 119.8
C44 C45 C40 120.8(3)
C44 C45 H45 119.6
C40 C45 H45 119.6
C51 C46 C47 118.9(3)
C51 C46 P2 122.8(2)
C47 C46 P2 118.3(2)
C48 C47 C46 120.0(3)
C48 C47 H47 120
C46 C47 H47 120
C47 C48 C49 120.5(3)
C47 C48 H48 119.7
C49 C48 H48 119.7
C50 C49 C48 119.9(3)
C50 C49 H49 120
C48 C49 H49 120
C49 C50 C51 120.4(3)
C49 C50 H50 119.8
C51 C50 H50 119.8
C50 C51 C46 120.3(3)
C50 C51 H51 119.8
C46 C51 H51 119.8
C53 C52 P3 174.3(3)
C52 C53 C54 179.1(4)
C59 C54 C55 119.3(3)
C59 C54 C53 121.3(3)
C55 C54 C53 119.4(3)
C56 C55 C54 120.5(3)
C56 C55 H55 119.7
C54 C55 H55 119.7
C55 C56 C57 120.0(4)
C55 C56 H56 120
C57 C56 H56 120
C58 C57 C56 119.5(4)
C58 C57 H57 120.3
C56 C57 H57 120.3
C57 C58 C59 121.4(4)
C57 C58 H58 119.3
C59 C58 H58 119.3
C54 C59 C58 119.2(4)
C54 C59 H59 120.4
C58 C59 H59 120.4
C65 C60 C61 119.8(3)
C65 C60 P3 118.3(2)
C61 C60 P3 122.0(2)
C62 C61 C60 119.6(3)
C62 C61 H61 120.2
C60 C61 H61 120.2
C63 C62 C61 120.5(3)
C63 C62 H62 119.7
C61 C62 H62 119.7
C64 C63 C62 120.3(3)
C64 C63 H63 119.9
C62 C63 H63 119.9
C63 C64 C65 119.6(3)
C63 C64 H64 120.2
C65 C64 H64 120.2
C60 C65 C64 120.2(3)
C60 C65 H65 119.9
C64 C65 H65 119.9
C71 C66 C67 119.1(3)
C71 C66 P3 120.4(2)
C67 C66 P3 120.4(2)
C66 C67 C68 120.1(3)
C66 C67 H67 119.9
C68 C67 H67 119.9
C69 C68 C67 120.6(4)
C69 C68 H68 119.7
C67 C68 H68 119.7
C70 C69 C68 119.2(3)
C70 C69 H69 120.4
C68 C69 H69 120.4
C69 C70 C71 120.8(3)
C69 C70 H70 119.6
C71 C70 H70 119.6
C66 C71 C70 120.2(3)
C66 C71 H71 119.9
C70 C71 H71 119.9

loop_
_geom_bond_atom_site_label_1
_geom_bond_atom_site_label_2
_geom_bond_distance
Ru1 C4 2.069(3)
Ru1 O1 2.129(2)
Ru1 P3 2.3458(7)
Ru1 P2 2.3490(7)
Ru1 P1 2.3698(7)
Ru1 Cl1 2.4116(7)
P1 C12 1.756(3)
P1 C20 1.838(3)
P1 C26 1.847(3)
P2 C32 1.752(3)
P2 C46 1.819(3)
P2 C40 1.839(3)
P3 C52 1.757(3)
P3 C66 1.834(3)
P3 C60 1.836(3)
O1 C2 1.243(4)
C1 C2 1.494(5)
C1 H1A 0.96
C1 H1B 0.96
C1 H1C 0.96
C2 C3 1.295(4)
C3 C4 1.445(4)
C3 H3A 0.97
C3 H3B 0.97
C4 C5 1.317(4)
C5 C6 1.472(4)
C5 H5 0.93
C6 C7 1.378(5)
C6 C11 1.414(5)
C7 C8 1.407(5)
C7 H7 0.93
C8 C9 1.396(7)
C8 H8 0.93
C9 C10 1.379(7)
C9 H9 0.93
C10 C11 1.371(6)
C10 H10 0.93
C11 H11 0.93
C12 C13 1.192(4)
C13 C14 1.437(4)
C14 C15 1.385(5)
C14 C19 1.391(5)
C15 C16 1.365(5)
C15 H15 0.93
C16 C17 1.368(6)
C16 H16 0.93
C17 C18 1.364(6)
C17 H17 0.93
C18 C19 1.405(5)
C18 H18 0.93
C19 H19 0.93
C20 C21 1.385(4)
C20 C25 1.392(5)
C21 C22 1.407(5)
C21 H21 0.93
C22 C23 1.348(6)
C22 H22 0.93
C23 C24 1.378(5)
C23 H23 0.93
C24 C25 1.382(5)
C24 H24 0.93
C25 H25 0.93
C26 C31 1.370(5)
C26 C27 1.380(5)
C27 C28 1.399(5)
C27 H27 0.93
C28 C29 1.372(6)
C28 H28 0.93
C29 C30 1.346(6)
C29 H29 0.93
C30 C31 1.390(4)
C30 H30 0.93
C31 H31 0.93
C32 C33 1.212(4)
C33 C34 1.438(4)
C34 C39 1.376(4)
C34 C35 1.388(4)
C35 C36 1.390(5)
C35 H35 0.93
C36 C37 1.348(6)
C36 H36 0.93
C37 C38 1.367(6)
C37 H37 0.93
C38 C39 1.387(5)
C38 H38 0.93
C39 H39 0.93
C40 C41 1.376(4)
C40 C45 1.385(4)
C41 C42 1.391(5)
C41 H41 0.93
C42 C43 1.380(5)
C42 H42 0.93
C43 C44 1.359(5)
C43 H43 0.93
C44 C45 1.382(5)
C44 H44 0.93
C45 H45 0.93
C46 C51 1.399(4)
C46 C47 1.399(4)
C47 C48 1.383(4)
C47 H47 0.93
C48 C49 1.384(5)
C48 H48 0.93
C49 C50 1.377(5)
C49 H49 0.93
C50 C51 1.383(4)
C50 H50 0.93
C51 H51 0.93
C52 C53 1.202(4)
C53 C54 1.447(4)
C54 C59 1.377(5)
C54 C55 1.388(5)
C55 C56 1.371(5)
C55 H55 0.93
C56 C57 1.384(6)
C56 H56 0.93
C57 C58 1.352(6)
C57 H57 0.93
C58 C59 1.390(5)
C58 H58 0.93
C59 H59 0.93
C60 C65 1.374(4)
C60 C61 1.384(4)
C61 C62 1.381(5)
C61 H61 0.93
C62 C63 1.370(6)
C62 H62 0.93
C63 C64 1.368(5)
C63 H63 0.93
C64 C65 1.395(4)
C64 H64 0.93
C65 H65 0.93
C66 C71 1.373(5)
C66 C67 1.382(4)
C67 C68 1.387(4)
C67 H67 0.93
C68 C69 1.385(6)
C68 H68 0.93
C69 C70 1.350(6)
C69 H69 0.93
C70 C71 1.403(5)
C70 H70 0.93
C71 H71 0.93

loop_
_platon_squeeze_void_nr
_platon_squeeze_void_average_x
_platon_squeeze_void_average_y
_platon_squeeze_void_average_z
_platon_squeeze_void_volume
_platon_squeeze_void_count_electrons
_platon_squeeze_void_content
1 -0.017 0.750 0.000 836 36 '(CH3)2CO '
2 0.021 0.250 0.500 836 36 '(CH3)2CO '
